data_4518275
loop_
_publ_author_name
'Benedikter, Mathis'
'Musso, Janis'
'Kesharwani, Manoj K.'
'Sterz, K. Leonard'
'Elser, Iris'
'Ziegler, Felix'
'Fischer, Felix'
'Plietker, Bernd'
'Frey, Wolfgang'
'K\"astner, Johannes'
'Winkler, Mario'
'van Slageren, Joris'
'Nowakowski, Michal'
'Bauer, Matthias'
'Buchmeiser, Michael R.'

_publ_section_title
;
 Charge Distribution in Cationic Molybdenum Imido Alkylidene
 N-Heterocyclic Carbene Complexes: A Combined X-ray, XAS, XES, DFT,
 M\"ossbauer, and Catalysis Approach
;
_journal_name_full 'ACS Catalysis'
_journal_page_first 14810
_journal_page_last 14823
_journal_paper_doi 10.1021/acscatal.0c03978
_journal_year 2020
_chemical_formula_moiety 'C26 H21 F18 Mo N O2'
_chemical_formula_sum 'C26 H21 F18 Mo N O2'
_chemical_formula_weight 817.38
_chemical_name_common 5
_space_group_crystal_system monoclinic
_space_group_IT_number 14
_space_group_name_Hall '-P 2yn'
_space_group_name_H-M_alt 'P 1 21/n 1'
_atom_sites_solution_hydrogens geom
_audit_creation_method SHELXL-2016/4
_cell_angle_alpha 90
_cell_angle_beta 103.504(2)
_cell_angle_gamma 90
_cell_formula_units_Z 4
_cell_length_a 12.4112(6)
_cell_length_b 10.6334(6)
_cell_length_c 23.3549(12)
_cell_measurement_reflns_used 7377
_cell_measurement_temperature 135(2)
_cell_measurement_theta_max 30.576
_cell_measurement_theta_min 1.716
_cell_volume 2997.0(3)
_computing_cell_refinement 'Bruker APEXII Software Suite, 2008'
_computing_data_collection 'Bruker APEXII Software Suite, 2008'
_computing_data_reduction 'Bruker APEXII Software Suite, 2008'
_computing_molecular_graphics 'SHELXTL-plus, XP (Sheldrick, 2001)'
_computing_structure_refinement 'SHELXL-2016/4 (Sheldrick, 2016)'
_computing_structure_solution 'SHELXS-2016/4 (Sheldrick, 2016)'
_diffrn_ambient_temperature 135(2)
_diffrn_measured_fraction_theta_full 0.998
_diffrn_measured_fraction_theta_max 0.995
_diffrn_measurement_device_type 'Bruker Kappa APEXII Duo'
_diffrn_measurement_method 'Omega + Phi Scans'
_diffrn_radiation_type MoK\a
_diffrn_radiation_wavelength 0.71073
_diffrn_reflns_av_R_equivalents 0.0272
_diffrn_reflns_av_unetI/netI 0.0274
_diffrn_reflns_Laue_measured_fraction_full 0.998
_diffrn_reflns_Laue_measured_fraction_max 0.995
_diffrn_reflns_limit_h_max 15
_diffrn_reflns_limit_h_min -17
_diffrn_reflns_limit_k_max 15
_diffrn_reflns_limit_k_min -15
_diffrn_reflns_limit_l_max 33
_diffrn_reflns_limit_l_min -17
_diffrn_reflns_number 36888
_diffrn_reflns_point_group_measured_fraction_full 0.998
_diffrn_reflns_point_group_measured_fraction_max 0.995
_diffrn_reflns_theta_full 25.242
_diffrn_reflns_theta_max 30.576
_diffrn_reflns_theta_min 1.716
_diffrn_source 'fine-focus sealed tube'
_exptl_absorpt_coefficient_mu 0.577
_exptl_absorpt_correction_T_max 0.7461
_exptl_absorpt_correction_T_min 0.6890
_exptl_absorpt_correction_type multi-scan
_exptl_absorpt_process_details 'Blessing, 1995'
_exptl_crystal_colour orange
_exptl_crystal_density_diffrn 1.812
_exptl_crystal_description prism
_exptl_crystal_F_000 1616
_exptl_crystal_size_max 0.500
_exptl_crystal_size_mid 0.358
_exptl_crystal_size_min 0.344
_refine_diff_density_max 0.735
_refine_diff_density_min -0.549
_refine_diff_density_rms 0.075
_refine_ls_extinction_coef 0.0023(2)
_refine_ls_extinction_expression Fc^*^=kFc[1+0.001xFc^2^\l^3^/sin(2\q)]^-1/4^
_refine_ls_extinction_method 'SHELXL-2016/4 (Sheldrick 2016)'
_refine_ls_goodness_of_fit_ref 1.024
_refine_ls_hydrogen_treatment constr
_refine_ls_matrix_type full
_refine_ls_number_parameters 620
_refine_ls_number_reflns 9156
_refine_ls_number_restraints 262
_refine_ls_restrained_S_all 1.065
_refine_ls_R_factor_all 0.0484
_refine_ls_R_factor_gt 0.0326
_refine_ls_shift/su_max 0.001
_refine_ls_shift/su_mean 0.000
_refine_ls_structure_factor_coef Fsqd
_refine_ls_weighting_details 'w=1/[\s^2^(Fo^2^)+(0.0383P)^2^+2.2316P] where P=(Fo^2^+2Fc^2^)/3'
_refine_ls_weighting_scheme calc
_refine_ls_wR_factor_gt 0.0766
_refine_ls_wR_factor_ref 0.0828
_reflns_Friedel_coverage 0.000
_reflns_number_gt 7377
_reflns_number_total 9156
_reflns_threshold_expression 'I > 2\s(I)'
_cod_data_source_file cs0c03978_si_005.cif
_cod_data_source_block buch245
_cod_original_sg_symbol_H-M 'P 21/n'
_cod_database_code 4518275
_shelx_shelxl_version_number 2016/4
_shelx_space_group_comment
;
The symmetry employed for this shelxl refinement is uniquely defined
by the following loop, which should always be used as a source of
symmetry information in preference to the above space-group names.
They are only intended as comments.
;
_shelx_estimated_absorpt_t_min 0.761
_shelx_estimated_absorpt_t_max 0.826

loop_
_space_group_symop_operation_xyz
'x, y, z'
'-x+1/2, y+1/2, -z+1/2'
'-x, -y, -z'
'x-1/2, -y-1/2, z-1/2'

loop_
_atom_site_label
_atom_site_type_symbol
_atom_site_fract_x
_atom_site_fract_y
_atom_site_fract_z
_atom_site_U_iso_or_equiv
_atom_site_adp_type
_atom_site_occupancy
_atom_site_site_symmetry_order
_atom_site_calc_flag
_atom_site_refinement_flags_posn
_atom_site_refinement_flags_adp
_atom_site_refinement_flags_occupancy
_atom_site_disorder_assembly
_atom_site_disorder_group
MO1 Mo 0.41107(2) 0.17240(2) 0.13003(2) 0.01714(5) Uani 1 1 d . . . . .
N1 N 0.45977(12) 0.17935(13) 0.06717(6) 0.0199(3) Uani 1 1 d . . . . .
C1 C 0.49615(15) 0.16834(16) 0.01525(8) 0.0208(3) Uani 1 1 d . . . . .
O1 O 0.26483(11) 0.10100(12) 0.12241(6) 0.0256(3) Uani 1 1 d . . . . .
O2 O 0.51541(11) 0.09017(12) 0.19470(5) 0.0254(3) Uani 1 1 d . . . . .
C2 C 0.61058(16) 0.16456(17) 0.01865(9) 0.0257(4) Uani 1 1 d . . . . .
C3 C 0.6446(2) 0.15223(18) -0.03372(11) 0.0342(5) Uani 1 1 d . . . . .
H3 H 0.721462 0.149975 -0.032854 0.041 Uiso 1 1 calc R U . . .
C4 C 0.5680(2) 0.14321(19) -0.08703(10) 0.0369(5) Uani 1 1 d . . . . .
H4 H 0.592793 0.134584 -0.122359 0.044 Uiso 1 1 calc R U . . .
C5 C 0.4559(2) 0.14662(18) -0.08947(9) 0.0337(5) Uani 1 1 d . . . . .
H5 H 0.404513 0.139837 -0.126500 0.040 Uiso 1 1 calc R U . . .
C6 C 0.41698(17) 0.15979(16) -0.03867(8) 0.0248(4) Uani 1 1 d . . . . .
C7 C 0.69299(17) 0.1718(2) 0.07710(11) 0.0361(5) Uani 1 1 d . . . . .
H7A H 0.768325 0.168156 0.070880 0.054 Uiso 1 1 calc R U . . .
H7B H 0.681391 0.101055 0.101854 0.054 Uiso 1 1 calc R U . . .
H7C H 0.682921 0.251078 0.096647 0.054 Uiso 1 1 calc R U . . .
C8 C 0.29548(18) 0.1628(2) -0.04082(10) 0.0342(4) Uani 1 1 d . . . . .
H8A H 0.253462 0.157146 -0.081854 0.051 Uiso 1 1 calc R U . . .
H8B H 0.277139 0.241647 -0.023549 0.051 Uiso 1 1 calc R U . . .
H8C H 0.276313 0.091578 -0.018482 0.051 Uiso 1 1 calc R U . . .
C9 C 0.40537(15) 0.34419(16) 0.14790(8) 0.0224(3) Uani 1 1 d . . . . .
H9 H 0.377720 0.352725 0.182357 0.027 Uiso 1 1 calc R U . . .
C10 C 0.42908(16) 0.47412(18) 0.12703(8) 0.0254(4) Uani 1 1 d . . . . .
C11 C 0.53370(18) 0.4737(2) 0.10311(11) 0.0365(5) Uani 1 1 d . . . . .
H11A H 0.597750 0.451448 0.134778 0.055 Uiso 1 1 calc R U . . .
H11B H 0.544906 0.557483 0.087984 0.055 Uiso 1 1 calc R U . . .
H11C H 0.525520 0.411972 0.071233 0.055 Uiso 1 1 calc R U . . .
C12 C 0.4514(2) 0.5637(2) 0.18070(10) 0.0419(6) Uani 1 1 d . . . . .
H12A H 0.387041 0.564155 0.198301 0.063 Uiso 1 1 calc R U . . .
H12B H 0.464465 0.648994 0.167874 0.063 Uiso 1 1 calc R U . . .
H12C H 0.516821 0.534854 0.209907 0.063 Uiso 1 1 calc R U . . .
C13 C 0.32593(17) 0.51394(17) 0.08076(8) 0.0263(4) Uani 1 1 d . . . . .
C14 C 0.3194(2) 0.4905(2) 0.02135(10) 0.0419(5) Uani 1 1 d . . . . .
H14 H 0.380690 0.453085 0.009940 0.050 Uiso 1 1 calc R U . . .
C15 C 0.2259(3) 0.5205(3) -0.02114(13) 0.0644(9) Uani 1 1 d . . . . .
H15 H 0.223953 0.503684 -0.061331 0.077 Uiso 1 1 calc R U . . .
C16 C 0.1371(3) 0.5733(3) -0.00663(17) 0.0730(11) Uani 1 1 d . . . . .
H16 H 0.072862 0.593146 -0.036313 0.088 Uiso 1 1 calc R U . . .
C17 C 0.1405(2) 0.5981(3) 0.0519(2) 0.0717(11) Uani 1 1 d . . . . .
H17 H 0.078210 0.635432 0.062374 0.086 Uiso 1 1 calc R U . . .
C18 C 0.2354(2) 0.5687(3) 0.09606(13) 0.0465(6) Uani 1 1 d . . . . .
H18 H 0.237258 0.586259 0.136160 0.056 Uiso 1 1 calc R U . . .
C19 C 0.15677(18) 0.1012(2) 0.12545(12) 0.0386(5) Uani 1 1 d . . . . .
C21 C 0.1296(2) 0.2078(2) 0.16417(14) 0.0480(7) Uani 1 1 d . . . . .
F21A F 0.12825(18) 0.31695(15) 0.13546(11) 0.0792(7) Uani 1 1 d . U . . .
F21B F 0.20398(17) 0.2171(2) 0.21284(8) 0.0777(6) Uani 1 1 d . U . . .
F21C F 0.03337(16) 0.19236(16) 0.17826(10) 0.0742(6) Uani 1 1 d . U . . .
C20 C 0.0882(7) 0.1479(9) 0.0565(4) 0.060(2) Uani 0.535(5) 1 d . U P A 1
F20A F 0.1316(3) 0.2477(5) 0.03838(18) 0.0662(12) Uani 0.535(5) 1 d . U P A 1
F20B F -0.0171(3) 0.1658(4) 0.0535(2) 0.0790(14) Uani 0.535(5) 1 d . U P A 1
F20C F 0.1004(3) 0.0524(5) 0.01878(17) 0.0663(13) Uani 0.535(5) 1 d . U P A 1
C22 C 0.1145(4) -0.0229(5) 0.1333(3) 0.0419(12) Uani 0.535(5) 1 d . U P A 1
F22A F 0.0062(3) -0.0370(3) 0.1235(2) 0.0631(12) Uani 0.535(5) 1 d . U P A 1
F22B F 0.1530(4) -0.1117(3) 0.1064(2) 0.0662(14) Uani 0.535(5) 1 d . U P A 1
F22C F 0.1563(5) -0.0427(4) 0.1934(3) 0.0651(15) Uani 0.535(5) 1 d . U P A 1
C20A C 0.0810(5) 0.0826(8) 0.0699(3) 0.0477(16) Uani 0.465(5) 1 d . U P A 2
F20D F 0.0976(3) -0.0344(5) 0.0480(2) 0.0680(16) Uani 0.465(5) 1 d . U P A 2
F20E F -0.0239(3) 0.0879(8) 0.0737(2) 0.087(2) Uani 0.465(5) 1 d . U P A 2
F20F F 0.0979(5) 0.1694(6) 0.03491(19) 0.0540(14) Uani 0.465(5) 1 d . U P A 2
C22A C 0.1555(8) -0.0287(8) 0.1680(5) 0.048(2) Uani 0.465(5) 1 d . U P A 2
F22D F 0.1976(4) -0.1246(3) 0.1477(3) 0.0598(13) Uani 0.465(5) 1 d . U P A 2
F22E F 0.2166(5) -0.0076(6) 0.2245(2) 0.0800(16) Uani 0.465(5) 1 d . U P A 2
F22F F 0.0524(5) -0.0531(4) 0.1707(4) 0.093(2) Uani 0.465(5) 1 d . U P A 2
C23 C 0.57822(19) 0.09646(19) 0.25123(8) 0.0303(4) Uani 1 1 d . . . . .
C24 C 0.5803(5) -0.0341(4) 0.2777(2) 0.0385(12) Uani 0.491(4) 1 d D U P B 1
F24A F 0.5736(15) -0.1224(11) 0.2441(7) 0.039(2) Uani 0.491(4) 1 d . U P B 1
F24B F 0.6841(9) -0.0451(19) 0.3226(8) 0.046(2) Uani 0.491(4) 1 d . U P B 1
F24C F 0.4844(4) -0.0459(4) 0.2932(2) 0.0564(11) Uani 0.491(4) 1 d D U P B 1
C25 C 0.5469(4) 0.1991(4) 0.28824(19) 0.0343(11) Uani 0.491(4) 1 d D U P B 1
F25A F 0.5958(17) 0.314(2) 0.2697(11) 0.047(3) Uani 0.491(4) 1 d . U P B 1
F25B F 0.4370(7) 0.2015(14) 0.2773(6) 0.0390(16) Uani 0.491(4) 1 d D U P B 1
F25C F 0.5855(4) 0.1789(4) 0.34591(18) 0.0484(10) Uani 0.491(4) 1 d . U P B 1
C26 C 0.7077(4) 0.1257(5) 0.2469(2) 0.0391(11) Uani 0.491(4) 1 d D U P B 1
F26A F 0.7097(12) 0.2186(11) 0.2093(5) 0.0427(18) Uani 0.491(4) 1 d D U P B 1
F26B F 0.7707(3) 0.1563(5) 0.29954(18) 0.0532(10) Uani 0.491(4) 1 d . U P B 1
F26C F 0.7519(3) 0.0280(5) 0.2261(2) 0.0532(11) Uani 0.491(4) 1 d . U P B 1
C24A C 0.4897(4) 0.1030(4) 0.29396(19) 0.0390(11) Uani 0.509(4) 1 d . U P B 2
F24D F 0.4107(7) 0.1858(14) 0.2749(6) 0.048(2) Uani 0.509(4) 1 d . U P B 2
F24E F 0.5408(5) 0.1343(5) 0.34839(19) 0.0627(13) Uani 0.509(4) 1 d . U P B 2
F24F F 0.4387(4) -0.0059(4) 0.2954(2) 0.0610(12) Uani 0.509(4) 1 d . U P B 2
C25A C 0.6486(4) 0.2103(5) 0.26206(19) 0.0378(11) Uani 0.509(4) 1 d . U P B 2
F25D F 0.5759(17) 0.315(2) 0.2732(10) 0.047(3) Uani 0.509(4) 1 d . U P B 2
F25E F 0.7298(4) 0.1984(4) 0.31018(17) 0.0564(11) Uani 0.509(4) 1 d . U P B 2
F25F F 0.6942(12) 0.2287(12) 0.2183(5) 0.049(2) Uani 0.509(4) 1 d . U P B 2
C26A C 0.6386(4) -0.0285(4) 0.26387(19) 0.0354(10) Uani 0.509(4) 1 d D U P B 2
F26D F 0.7231(3) -0.0236(4) 0.23823(17) 0.0477(9) Uani 0.509(4) 1 d . U P B 2
F26E F 0.5890(14) -0.1293(11) 0.2386(7) 0.040(2) Uani 0.509(4) 1 d D U P B 2
F26F F 0.6560(9) -0.0553(17) 0.3245(7) 0.051(2) Uani 0.509(4) 1 d . U P B 2

loop_
_atom_site_aniso_label
_atom_site_aniso_U_11
_atom_site_aniso_U_22
_atom_site_aniso_U_33
_atom_site_aniso_U_23
_atom_site_aniso_U_13
_atom_site_aniso_U_12
MO1 0.02129(8) 0.01415(7) 0.01644(7) 0.00168(5) 0.00536(5) 0.00053(6)
N1 0.0230(7) 0.0161(7) 0.0215(7) 0.0016(5) 0.0069(5) 0.0000(6)
C1 0.0282(8) 0.0133(7) 0.0232(8) 0.0017(6) 0.0109(7) 0.0010(6)
O1 0.0247(6) 0.0216(6) 0.0341(7) -0.0003(5) 0.0141(5) -0.0018(5)
O2 0.0340(7) 0.0190(6) 0.0197(6) 0.0025(5) -0.0008(5) 0.0023(5)
C2 0.0285(9) 0.0157(8) 0.0364(10) 0.0005(7) 0.0147(8) -0.0003(7)
C3 0.0428(12) 0.0190(9) 0.0507(13) 0.0028(8) 0.0308(10) 0.0015(8)
C4 0.0673(16) 0.0183(9) 0.0358(11) 0.0048(8) 0.0337(11) 0.0074(9)
C5 0.0602(14) 0.0191(9) 0.0231(9) 0.0033(7) 0.0125(9) 0.0067(9)
C6 0.0358(10) 0.0160(8) 0.0232(8) 0.0032(6) 0.0080(7) 0.0045(7)
C7 0.0249(10) 0.0341(11) 0.0492(13) -0.0055(10) 0.0082(9) -0.0004(9)
C8 0.0325(10) 0.0334(11) 0.0323(10) -0.0014(8) -0.0014(8) 0.0059(9)
C9 0.0294(9) 0.0177(8) 0.0202(7) 0.0015(6) 0.0059(7) 0.0013(7)
C10 0.0323(10) 0.0184(8) 0.0251(8) 0.0003(7) 0.0058(7) -0.0004(7)
C11 0.0328(11) 0.0234(10) 0.0551(14) 0.0028(9) 0.0139(10) -0.0055(8)
C12 0.0713(17) 0.0200(9) 0.0291(10) -0.0027(8) 0.0008(11) -0.0034(10)
C13 0.0325(10) 0.0161(8) 0.0299(9) 0.0064(7) 0.0064(7) -0.0029(7)
C14 0.0588(15) 0.0349(12) 0.0272(10) 0.0065(9) 0.0002(10) -0.0022(11)
C15 0.085(2) 0.0477(16) 0.0434(15) 0.0176(13) -0.0199(15) -0.0127(16)
C16 0.0580(19) 0.0535(18) 0.084(2) 0.0336(18) -0.0302(17) -0.0163(15)
C17 0.0315(14) 0.0541(19) 0.128(3) 0.028(2) 0.0147(17) 0.0045(13)
C18 0.0397(13) 0.0436(14) 0.0609(16) 0.0127(12) 0.0213(12) 0.0061(11)
C19 0.0320(11) 0.0307(11) 0.0619(15) -0.0147(10) 0.0287(10) -0.0047(9)
C21 0.0536(15) 0.0334(12) 0.0702(18) -0.0103(12) 0.0414(14) -0.0043(11)
F21A 0.0905(14) 0.0314(8) 0.1390(19) 0.0176(10) 0.0741(14) 0.0165(9)
F21B 0.0784(13) 0.1056(16) 0.0540(10) -0.0327(11) 0.0255(10) 0.0054(12)
F21C 0.0683(11) 0.0578(11) 0.1226(17) -0.0248(10) 0.0753(12) -0.0078(9)
C20 0.038(3) 0.055(4) 0.093(6) 0.034(4) 0.028(4) -0.001(3)
F20A 0.052(2) 0.072(3) 0.080(3) 0.035(2) 0.0265(18) 0.0126(19)
F20B 0.0297(16) 0.081(3) 0.128(4) 0.025(3) 0.0222(19) 0.0147(18)
F20C 0.0335(15) 0.104(4) 0.060(2) -0.026(2) 0.0090(14) -0.0059(18)
C22 0.037(3) 0.029(2) 0.066(3) -0.001(2) 0.026(2) -0.0069(19)
F22A 0.0440(18) 0.053(2) 0.106(3) -0.010(2) 0.044(2) -0.0220(15)
F22B 0.074(3) 0.0317(17) 0.113(4) -0.027(2) 0.062(3) -0.0199(17)
F22C 0.091(4) 0.041(2) 0.073(4) 0.013(2) 0.037(3) -0.004(2)
C20A 0.025(2) 0.066(4) 0.054(3) -0.024(3) 0.013(2) 0.008(3)
F20D 0.0403(19) 0.078(3) 0.080(3) -0.050(3) 0.0021(19) -0.003(2)
F20E 0.0217(17) 0.154(6) 0.085(3) -0.027(4) 0.0146(19) 0.003(3)
F20F 0.053(3) 0.068(4) 0.038(2) 0.011(2) 0.0054(18) 0.008(3)
C22A 0.054(4) 0.038(3) 0.064(5) 0.004(4) 0.037(4) 0.001(3)
F22D 0.080(3) 0.0238(15) 0.090(3) 0.008(2) 0.049(3) 0.0067(17)
F22E 0.102(4) 0.090(4) 0.049(3) 0.031(2) 0.020(2) 0.008(3)
F22F 0.078(4) 0.059(3) 0.172(6) 0.023(3) 0.087(4) -0.009(2)
C23 0.0432(12) 0.0246(9) 0.0189(8) 0.0009(7) -0.0013(8) 0.0040(8)
C24 0.059(3) 0.028(2) 0.025(2) 0.0050(17) 0.003(2) 0.009(2)
F24A 0.062(4) 0.018(3) 0.037(4) 0.003(2) 0.011(2) 0.008(3)
F24B 0.048(4) 0.051(5) 0.030(2) 0.008(2) -0.008(3) 0.017(3)
F24C 0.072(3) 0.041(2) 0.064(2) 0.0196(18) 0.032(2) -0.0052(19)
C25 0.044(3) 0.032(2) 0.0252(19) -0.0036(16) 0.0043(17) 0.0033(18)
F25A 0.053(5) 0.023(3) 0.059(5) -0.007(3) 0.000(3) -0.007(3)
F25B 0.044(3) 0.040(3) 0.036(2) -0.0017(18) 0.014(3) 0.006(3)
F25C 0.072(3) 0.047(2) 0.0212(14) -0.0058(15) 0.0014(17) 0.0116(18)
C26 0.033(2) 0.045(3) 0.034(2) -0.004(2) -0.0019(18) -0.003(2)
F26A 0.045(4) 0.049(3) 0.035(3) 0.000(3) 0.011(2) -0.017(2)
F26B 0.039(2) 0.067(3) 0.043(2) -0.0067(17) -0.0142(15) -0.0049(17)
F26C 0.040(2) 0.062(3) 0.057(2) -0.008(2) 0.0083(16) 0.0136(19)
C24A 0.054(3) 0.037(2) 0.029(2) 0.0074(17) 0.0150(19) 0.007(2)
F24D 0.051(4) 0.044(4) 0.056(3) 0.006(3) 0.027(3) 0.011(3)
F24E 0.088(3) 0.077(3) 0.0248(15) 0.0016(19) 0.018(2) 0.019(2)
F24F 0.076(3) 0.048(2) 0.072(2) 0.0223(19) 0.043(2) 0.0011(19)
C25A 0.040(2) 0.039(2) 0.030(2) -0.0031(17) -0.0004(17) -0.0053(19)
F25D 0.064(7) 0.029(3) 0.044(3) -0.009(2) 0.002(4) 0.002(4)
F25E 0.055(3) 0.064(3) 0.0372(17) -0.0150(16) -0.0150(16) -0.0052(19)
F25F 0.049(4) 0.059(3) 0.040(3) -0.013(2) 0.016(2) -0.024(3)
C26A 0.040(3) 0.037(2) 0.0249(19) 0.0019(17) -0.0005(18) 0.012(2)
F26D 0.042(2) 0.056(2) 0.0435(18) 0.0012(16) 0.0065(14) 0.0213(17)
F26E 0.065(5) 0.026(2) 0.026(2) -0.0010(17) 0.001(3) 0.019(2)
F26F 0.075(6) 0.041(2) 0.025(2) 0.0093(17) -0.012(4) 0.012(5)

loop_
_atom_type_symbol
_atom_type_description
_atom_type_scat_dispersion_real
_atom_type_scat_dispersion_imag
_atom_type_scat_source
C C 0.0033 0.0016 'International Tables Vol C Tables 4.2.6.8 and 6.1.1.4'
H H 0.0000 0.0000 'International Tables Vol C Tables 4.2.6.8 and 6.1.1.4'
N N 0.0061 0.0033 'International Tables Vol C Tables 4.2.6.8 and 6.1.1.4'
O O 0.0106 0.0060 'International Tables Vol C Tables 4.2.6.8 and 6.1.1.4'
F F 0.0171 0.0103 'International Tables Vol C Tables 4.2.6.8 and 6.1.1.4'
Mo Mo -1.6832 0.6857 'International Tables Vol C Tables 4.2.6.8 and 6.1.1.4'

loop_
_geom_angle_atom_site_label_1
_geom_angle_atom_site_label_2
_geom_angle_atom_site_label_3
_geom_angle
_geom_angle_site_symmetry_1
_geom_angle_site_symmetry_3
_geom_angle_publ_flag
N1 MO1 C9 100.80(7) . . ?
N1 MO1 O1 116.64(6) . . ?
C9 MO1 O1 108.57(7) . . ?
N1 MO1 O2 112.27(6) . . ?
C9 MO1 O2 108.44(7) . . ?
O1 MO1 O2 109.49(6) . . ?
C1 N1 MO1 172.53(13) . . ?
N1 C1 C2 118.81(17) . . ?
N1 C1 C6 118.90(16) . . ?
C2 C1 C6 122.29(16) . . ?
C19 O1 MO1 155.42(13) . . ?
C23 O2 MO1 148.19(12) . . ?
C3 C2 C1 117.63(19) . . ?
C3 C2 C7 121.43(19) . . ?
C1 C2 C7 120.93(17) . . ?
C4 C3 C2 120.9(2) . . ?
C4 C3 H3 119.6 . . ?
C2 C3 H3 119.6 . . ?
C5 C4 C3 120.67(18) . . ?
C5 C4 H4 119.7 . . ?
C3 C4 H4 119.7 . . ?
C4 C5 C6 121.1(2) . . ?
C4 C5 H5 119.5 . . ?
C6 C5 H5 119.5 . . ?
C5 C6 C1 117.48(19) . . ?
C5 C6 C8 121.47(19) . . ?
C1 C6 C8 121.05(17) . . ?
C2 C7 H7A 109.5 . . ?
C2 C7 H7B 109.5 . . ?
H7A C7 H7B 109.5 . . ?
C2 C7 H7C 109.5 . . ?
H7A C7 H7C 109.5 . . ?
H7B C7 H7C 109.5 . . ?
C6 C8 H8A 109.5 . . ?
C6 C8 H8B 109.5 . . ?
H8A C8 H8B 109.5 . . ?
C6 C8 H8C 109.5 . . ?
H8A C8 H8C 109.5 . . ?
H8B C8 H8C 109.5 . . ?
C10 C9 MO1 142.57(13) . . ?
C10 C9 H9 108.7 . . ?
MO1 C9 H9 108.7 . . ?
C9 C10 C11 111.10(16) . . ?
C9 C10 C13 106.62(15) . . ?
C11 C10 C13 112.63(16) . . ?
C9 C10 C12 108.20(15) . . ?
C11 C10 C12 106.93(18) . . ?
C13 C10 C12 111.33(17) . . ?
C10 C11 H11A 109.5 . . ?
C10 C11 H11B 109.5 . . ?
H11A C11 H11B 109.5 . . ?
C10 C11 H11C 109.5 . . ?
H11A C11 H11C 109.5 . . ?
H11B C11 H11C 109.5 . . ?
C10 C12 H12A 109.5 . . ?
C10 C12 H12B 109.5 . . ?
H12A C12 H12B 109.5 . . ?
C10 C12 H12C 109.5 . . ?
H12A C12 H12C 109.5 . . ?
H12B C12 H12C 109.5 . . ?
C18 C13 C14 118.0(2) . . ?
C18 C13 C10 122.01(19) . . ?
C14 C13 C10 119.89(19) . . ?
C15 C14 C13 121.3(3) . . ?
C15 C14 H14 119.3 . . ?
C13 C14 H14 119.3 . . ?
C16 C15 C14 121.1(3) . . ?
C16 C15 H15 119.5 . . ?
C14 C15 H15 119.5 . . ?
C15 C16 C17 119.3(3) . . ?
C15 C16 H16 120.3 . . ?
C17 C16 H16 120.3 . . ?
C16 C17 C18 120.6(3) . . ?
C16 C17 H17 119.7 . . ?
C18 C17 H17 119.7 . . ?
C13 C18 C17 119.7(3) . . ?
C13 C18 H18 120.2 . . ?
C17 C18 H18 120.2 . . ?
O1 C19 C20A 113.6(3) . . ?
O1 C19 C22 113.4(3) . . ?
O1 C19 C21 112.73(19) . . ?
C20A C19 C21 116.7(3) . . ?
C22 C19 C21 117.6(3) . . ?
O1 C19 C22A 100.0(3) . . ?
C20A C19 C22A 108.9(5) . . ?
C21 C19 C22A 102.8(3) . . ?
O1 C19 C20 103.4(3) . . ?
C22 C19 C20 105.6(4) . . ?
C21 C19 C20 102.1(4) . . ?
F21B C21 F21C 107.0(2) . . ?
F21B C21 F21A 107.4(2) . . ?
F21C C21 F21A 109.0(2) . . ?
F21B C21 C19 111.4(2) . . ?
F21C C21 C19 113.0(2) . . ?
F21A C21 C19 108.9(2) . . ?
F20A C20 F20B 110.3(7) . . ?
F20A C20 F20C 106.1(7) . . ?
F20B C20 F20C 109.3(8) . . ?
F20A C20 C19 113.0(7) . . ?
F20B C20 C19 111.4(6) . . ?
F20C C20 C19 106.4(6) . . ?
F22B C22 F22A 108.1(5) . . ?
F22B C22 F22C 106.7(5) . . ?
F22A C22 F22C 106.3(5) . . ?
F22B C22 C19 114.9(4) . . ?
F22A C22 C19 117.9(5) . . ?
F22C C22 C19 101.8(4) . . ?
F20F C20A F20E 108.7(7) . . ?
F20F C20A F20D 110.6(6) . . ?
F20E C20A F20D 107.3(6) . . ?
F20F C20A C19 108.0(5) . . ?
F20E C20A C19 112.4(5) . . ?
F20D C20A C19 109.8(5) . . ?
F22D C22A F22F 110.1(8) . . ?
F22D C22A F22E 107.6(8) . . ?
F22F C22A F22E 108.0(7) . . ?
F22D C22A C19 111.6(6) . . ?
F22F C22A C19 109.1(7) . . ?
F22E C22A C19 110.4(6) . . ?
O2 C23 C25A 112.7(2) . . ?
O2 C23 C25 115.2(2) . . ?
O2 C23 C24 107.5(2) . . ?
C25 C23 C24 114.4(3) . . ?
O2 C23 C26A 106.8(2) . . ?
C25A C23 C26A 116.0(3) . . ?
O2 C23 C24A 106.0(2) . . ?
C25A C23 C24A 108.2(3) . . ?
C26A C23 C24A 106.7(3) . . ?
O2 C23 C26 106.9(2) . . ?
C25 C23 C26 106.5(3) . . ?
C24 C23 C26 105.7(3) . . ?
F24A C24 F24C 100.0(9) . . ?
F24A C24 F24B 108.5(12) . . ?
F24C C24 F24B 119.5(7) . . ?
F24A C24 C23 116.8(8) . . ?
F24C C24 C23 105.4(4) . . ?
F24B C24 C23 107.1(8) . . ?
F25B C25 F25C 107.9(7) . . ?
F25B C25 F25A 113.8(11) . . ?
F25C C25 F25A 110.7(10) . . ?
F25B C25 C23 107.2(7) . . ?
F25C C25 C23 112.6(4) . . ?
F25A C25 C23 104.7(10) . . ?
F26C C26 F26A 105.7(7) . . ?
F26C C26 F26B 109.1(4) . . ?
F26A C26 F26B 109.3(8) . . ?
F26C C26 C23 111.4(4) . . ?
F26A C26 C23 110.4(7) . . ?
F26B C26 C23 110.8(4) . . ?
F24D C24A F24E 108.0(7) . . ?
F24D C24A F24F 105.7(7) . . ?
F24E C24A F24F 108.7(4) . . ?
F24D C24A C23 111.9(6) . . ?
F24E C24A C23 110.7(4) . . ?
F24F C24A C23 111.6(4) . . ?
F25F C25A F25E 107.3(8) . . ?
F25F C25A C23 109.8(7) . . ?
F25E C25A C23 111.6(4) . . ?
F25F C25A F25D 114.9(11) . . ?
F25E C25A F25D 107.0(9) . . ?
C23 C25A F25D 106.3(9) . . ?
F26E C26A F26D 99.6(9) . . ?
F26E C26A F26F 103.5(10) . . ?
F26D C26A F26F 120.6(6) . . ?
F26E C26A C23 118.1(8) . . ?
F26D C26A C23 106.5(4) . . ?
F26F C26A C23 108.9(8) . . ?

loop_
_geom_bond_atom_site_label_1
_geom_bond_atom_site_label_2
_geom_bond_distance
_geom_bond_site_symmetry_2
_geom_bond_publ_flag
MO1 N1 1.7148(14) . ?
MO1 C9 1.8788(18) . ?
MO1 O1 1.9368(13) . ?
MO1 O2 1.9518(13) . ?
N1 C1 1.394(2) . ?
C1 C2 1.404(3) . ?
C1 C6 1.408(3) . ?
O1 C19 1.360(2) . ?
O2 C23 1.369(2) . ?
C2 C3 1.390(3) . ?
C2 C7 1.505(3) . ?
C3 C4 1.382(4) . ?
C3 H3 0.9500 . ?
C4 C5 1.379(3) . ?
C4 H4 0.9500 . ?
C5 C6 1.389(3) . ?
C5 H5 0.9500 . ?
C6 C8 1.497(3) . ?
C7 H7A 0.9800 . ?
C7 H7B 0.9800 . ?
C7 H7C 0.9800 . ?
C8 H8A 0.9800 . ?
C8 H8B 0.9800 . ?
C8 H8C 0.9800 . ?
C9 C10 1.517(2) . ?
C9 H9 0.9500 . ?
C10 C11 1.529(3) . ?
C10 C13 1.530(3) . ?
C10 C12 1.547(3) . ?
C11 H11A 0.9800 . ?
C11 H11B 0.9800 . ?
C11 H11C 0.9800 . ?
C12 H12A 0.9800 . ?
C12 H12B 0.9800 . ?
C12 H12C 0.9800 . ?
C13 C18 1.385(3) . ?
C13 C14 1.394(3) . ?
C14 C15 1.376(4) . ?
C14 H14 0.9500 . ?
C15 C16 1.349(5) . ?
C15 H15 0.9500 . ?
C16 C17 1.383(5) . ?
C16 H16 0.9500 . ?
C17 C18 1.408(4) . ?
C17 H17 0.9500 . ?
C18 H18 0.9500 . ?
C19 C20A 1.427(7) . ?
C19 C22 1.447(5) . ?
C19 C21 1.536(3) . ?
C19 C22A 1.703(9) . ?
C19 C20 1.710(10) . ?
C21 F21B 1.290(4) . ?
C21 F21C 1.322(3) . ?
C21 F21A 1.338(3) . ?
C20 F20A 1.304(7) . ?
C20 F20B 1.306(8) . ?
C20 F20C 1.376(11) . ?
C22 F22B 1.286(6) . ?
C22 F22A 1.319(6) . ?
C22 F22C 1.395(7) . ?
C20A F20F 1.282(9) . ?
C20A F20E 1.327(7) . ?
C20A F20D 1.379(8) . ?
C22A F22D 1.287(9) . ?
C22A F22F 1.322(10) . ?
C22A F22E 1.378(12) . ?
C23 C25A 1.480(5) . ?
C23 C25 1.499(5) . ?
C23 C24 1.518(5) . ?
C23 C26A 1.520(5) . ?
C23 C24A 1.649(5) . ?
C23 C26 1.664(5) . ?
C24 F24A 1.214(13) . ?
C24 F24C 1.328(7) . ?
C24 F24B 1.464(15) . ?
C25 F25B 1.328(8) . ?
C25 F25C 1.337(6) . ?
C25 F25A 1.47(2) . ?
C26 F26C 1.318(7) . ?
C26 F26A 1.325(9) . ?
C26 F26B 1.335(6) . ?
C24A F24D 1.315(14) . ?
C24A F24E 1.324(7) . ?
C24A F24F 1.324(6) . ?
C25A F25F 1.295(11) . ?
C25A F25E 1.329(6) . ?
C25A F25D 1.49(2) . ?
C26A F26E 1.306(9) . ?
C26A F26D 1.325(7) . ?
C26A F26F 1.412(17) . ?

loop_
_geom_torsion_atom_site_label_1
_geom_torsion_atom_site_label_2
_geom_torsion_atom_site_label_3
_geom_torsion_atom_site_label_4
_geom_torsion
_geom_torsion_site_symmetry_1
_geom_torsion_site_symmetry_2
_geom_torsion_site_symmetry_3
_geom_torsion_site_symmetry_4
_geom_torsion_publ_flag
N1 C1 C2 C3 179.35(16) . . . . ?
C6 C1 C2 C3 0.2(3) . . . . ?
N1 C1 C2 C7 0.2(3) . . . . ?
C6 C1 C2 C7 -179.01(17) . . . . ?
C1 C2 C3 C4 -0.4(3) . . . . ?
C7 C2 C3 C4 178.75(19) . . . . ?
C2 C3 C4 C5 0.2(3) . . . . ?
C3 C4 C5 C6 0.3(3) . . . . ?
C4 C5 C6 C1 -0.6(3) . . . . ?
C4 C5 C6 C8 -179.62(19) . . . . ?
N1 C1 C6 C5 -178.86(16) . . . . ?
C2 C1 C6 C5 0.3(3) . . . . ?
N1 C1 C6 C8 0.2(3) . . . . ?
C2 C1 C6 C8 179.38(17) . . . . ?
N1 MO1 C9 C10 -1.0(2) . . . . ?
O1 MO1 C9 C10 -124.1(2) . . . . ?
O2 MO1 C9 C10 117.0(2) . . . . ?
MO1 C9 C10 C11 -37.6(3) . . . . ?
MO1 C9 C10 C13 85.5(3) . . . . ?
MO1 C9 C10 C12 -154.7(2) . . . . ?
C9 C10 C13 C18 84.2(2) . . . . ?
C11 C10 C13 C18 -153.7(2) . . . . ?
C12 C10 C13 C18 -33.6(3) . . . . ?
C9 C10 C13 C14 -93.0(2) . . . . ?
C11 C10 C13 C14 29.1(3) . . . . ?
C12 C10 C13 C14 149.2(2) . . . . ?
C18 C13 C14 C15 -0.1(3) . . . . ?
C10 C13 C14 C15 177.3(2) . . . . ?
C13 C14 C15 C16 -0.2(4) . . . . ?
C14 C15 C16 C17 0.3(5) . . . . ?
C15 C16 C17 C18 -0.1(5) . . . . ?
C14 C13 C18 C17 0.3(3) . . . . ?
C10 C13 C18 C17 -177.0(2) . . . . ?
C16 C17 C18 C13 -0.2(4) . . . . ?
MO1 O1 C19 C20A 117.8(5) . . . . ?
MO1 O1 C19 C22 -154.5(4) . . . . ?
MO1 O1 C19 C21 -17.8(5) . . . . ?
MO1 O1 C19 C22A -126.4(5) . . . . ?
MO1 O1 C19 C20 91.7(5) . . . . ?
O1 C19 C21 F21B -45.1(3) . . . . ?
C20A C19 C21 F21B -179.2(4) . . . . ?
C22 C19 C21 F21B 89.6(4) . . . . ?
C22A C19 C21 F21B 61.6(4) . . . . ?
C20 C19 C21 F21B -155.3(3) . . . . ?
O1 C19 C21 F21C -165.6(2) . . . . ?
C20A C19 C21 F21C 60.3(5) . . . . ?
C22 C19 C21 F21C -30.8(5) . . . . ?
C22A C19 C21 F21C -58.8(5) . . . . ?
C20 C19 C21 F21C 84.2(4) . . . . ?
O1 C19 C21 F21A 73.2(3) . . . . ?
C20A C19 C21 F21A -61.0(5) . . . . ?
C22 C19 C21 F21A -152.1(4) . . . . ?
C22A C19 C21 F21A 179.9(4) . . . . ?
C20 C19 C21 F21A -37.1(3) . . . . ?
O1 C19 C20 F20A -48.6(7) . . . . ?
C22 C19 C20 F20A -167.9(6) . . . . ?
C21 C19 C20 F20A 68.7(7) . . . . ?
O1 C19 C20 F20B -173.4(6) . . . . ?
C22 C19 C20 F20B 67.3(7) . . . . ?
C21 C19 C20 F20B -56.2(7) . . . . ?
O1 C19 C20 F20C 67.5(5) . . . . ?
C22 C19 C20 F20C -51.8(5) . . . . ?
C21 C19 C20 F20C -175.3(4) . . . . ?
O1 C19 C22 F22B -35.7(7) . . . . ?
C21 C19 C22 F22B -170.2(5) . . . . ?
C20 C19 C22 F22B 76.8(6) . . . . ?
O1 C19 C22 F22A -165.0(4) . . . . ?
C21 C19 C22 F22A 60.6(7) . . . . ?
C20 C19 C22 F22A -52.5(6) . . . . ?
O1 C19 C22 F22C 79.2(4) . . . . ?
C21 C19 C22 F22C -55.2(5) . . . . ?
C20 C19 C22 F22C -168.3(4) . . . . ?
O1 C19 C20A F20F -57.7(5) . . . . ?
C21 C19 C20A F20F 76.1(5) . . . . ?
C22A C19 C20A F20F -168.1(5) . . . . ?
O1 C19 C20A F20E -177.6(5) . . . . ?
C21 C19 C20A F20E -43.8(8) . . . . ?
C22A C19 C20A F20E 71.9(7) . . . . ?
O1 C19 C20A F20D 63.0(6) . . . . ?
C21 C19 C20A F20D -163.2(4) . . . . ?
C22A C19 C20A F20D -47.4(6) . . . . ?
O1 C19 C22A F22D -51.1(8) . . . . ?
C20A C19 C22A F22D 68.2(8) . . . . ?
C21 C19 C22A F22D -167.4(7) . . . . ?
O1 C19 C22A F22F -173.0(6) . . . . ?
C20A C19 C22A F22F -53.7(7) . . . . ?
C21 C19 C22A F22F 70.7(7) . . . . ?
O1 C19 C22A F22E 68.5(5) . . . . ?
C20A C19 C22A F22E -172.2(5) . . . . ?
C21 C19 C22A F22E -47.8(6) . . . . ?
MO1 O2 C23 C25A -51.4(4) . . . . ?
MO1 O2 C23 C25 16.9(4) . . . . ?
MO1 O2 C23 C24 145.7(3) . . . . ?
MO1 O2 C23 C26A -179.8(3) . . . . ?
MO1 O2 C23 C24A 66.7(3) . . . . ?
MO1 O2 C23 C26 -101.2(3) . . . . ?
O2 C23 C24 F24A 30.3(11) . . . . ?
C25 C23 C24 F24A 159.6(10) . . . . ?
C26 C23 C24 F24A -83.6(11) . . . . ?
O2 C23 C24 F24C -79.6(4) . . . . ?
C25 C23 C24 F24C 49.7(5) . . . . ?
C26 C23 C24 F24C 166.5(4) . . . . ?
O2 C23 C24 F24B 152.2(7) . . . . ?
C25 C23 C24 F24B -78.5(8) . . . . ?
C26 C23 C24 F24B 38.3(8) . . . . ?
O2 C23 C25 F25B 42.4(7) . . . . ?
C24 C23 C25 F25B -82.9(7) . . . . ?
C26 C23 C25 F25B 160.7(7) . . . . ?
O2 C23 C25 F25C 160.9(3) . . . . ?
C24 C23 C25 F25C 35.6(5) . . . . ?
C26 C23 C25 F25C -80.8(4) . . . . ?
O2 C23 C25 F25A -78.8(10) . . . . ?
C24 C23 C25 F25A 155.9(10) . . . . ?
C26 C23 C25 F25A 39.5(10) . . . . ?
O2 C23 C26 F26C -69.8(4) . . . . ?
C25 C23 C26 F26C 166.5(4) . . . . ?
C24 C23 C26 F26C 44.5(5) . . . . ?
O2 C23 C26 F26A 47.3(7) . . . . ?
C25 C23 C26 F26A -76.3(7) . . . . ?
C24 C23 C26 F26A 161.6(7) . . . . ?
O2 C23 C26 F26B 168.5(4) . . . . ?
C25 C23 C26 F26B 44.9(5) . . . . ?
C24 C23 C26 F26B -77.2(5) . . . . ?
O2 C23 C24A F24D -47.0(7) . . . . ?
C25A C23 C24A F24D 74.0(7) . . . . ?
C26A C23 C24A F24D -160.5(7) . . . . ?
O2 C23 C24A F24E -167.6(4) . . . . ?
C25A C23 C24A F24E -46.5(5) . . . . ?
C26A C23 C24A F24E 78.9(4) . . . . ?
O2 C23 C24A F24F 71.2(4) . . . . ?
C25A C23 C24A F24F -167.7(4) . . . . ?
C26A C23 C24A F24F -42.3(5) . . . . ?
O2 C23 C25A F25F -43.6(8) . . . . ?
C26A C23 C25A F25F 79.9(8) . . . . ?
C24A C23 C25A F25F -160.4(7) . . . . ?
O2 C23 C25A F25E -162.4(3) . . . . ?
C26A C23 C25A F25E -39.0(5) . . . . ?
C24A C23 C25A F25E 80.8(5) . . . . ?
O2 C23 C25A F25D 81.3(9) . . . . ?
C26A C23 C25A F25D -155.3(9) . . . . ?
C24A C23 C25A F25D -35.6(9) . . . . ?
O2 C23 C26A F26E -32.4(10) . . . . ?
C25A C23 C26A F26E -158.8(10) . . . . ?
C24A C23 C26A F26E 80.6(10) . . . . ?
O2 C23 C26A F26D 78.5(4) . . . . ?
C25A C23 C26A F26D -47.9(4) . . . . ?
C24A C23 C26A F26D -168.5(3) . . . . ?
O2 C23 C26A F26F -149.9(6) . . . . ?
C25A C23 C26A F26F 83.6(7) . . . . ?
C24A C23 C26A F26F -36.9(7) . . . . ?
